data_4331932
loop_
_publ_author_name
'Liao, Wuping'
'Dronskowski, Richard'

_publ_section_title
;
 Crystal Structures of Extended Europium Cyanamide&#x2212;Carbodiimide
 Compounds Derived from Different Reaction Conditions:&#x00A0;
 Temperature-Controlled Syntheses of In0.08Eu4(NCN)3I3, Eu8I9(CN)(NCN)3,
 and In0.28Eu12(NCN)5I14.91
;
_journal_issue 10
_journal_name_full 'Inorganic Chemistry'
_journal_page_first 3828
_journal_page_last 3830
_journal_paper_doi 10.1021/ic051899u
_journal_volume 45
_journal_year 2006
_chemical_formula_sum 'C4 Eu8 I9 N7'
_chemical_formula_weight 2503.89
_chemical_name_systematic
; 
 ? 
;
_space_group_IT_number 156
_symmetry_space_group_name_Hall 'P 3 -2"'
_symmetry_space_group_name_H-M 'P 3 m 1'
_atom_sites_solution_hydrogens geom
_atom_sites_solution_primary direct
_atom_sites_solution_secondary difmap
_audit_creation_method SHELXL-97
_cell_angle_alpha 90.00
_cell_angle_beta 90.00
_cell_angle_gamma 120.00
_cell_formula_units_Z 1
_cell_length_a 10.6132(9)
_cell_length_b 10.6132(9)
_cell_length_c 7.7832(9)
_cell_measurement_temperature 293(2)
_cell_volume 759.24(13)
_computing_structure_refinement 'SHELXL-97 (Sheldrick, 1997)'
_computing_structure_solution 'SHELXS-97 (Sheldrick, 1990)'
_diffrn_ambient_temperature 293(2)
_diffrn_measured_fraction_theta_full 0.983
_diffrn_measured_fraction_theta_max 0.983
_diffrn_radiation_monochromator graphite
_diffrn_radiation_source 'fine-focus sealed tube'
_diffrn_radiation_type MoK\a
_diffrn_radiation_wavelength 0.71073
_diffrn_reflns_av_R_equivalents 0.0577
_diffrn_reflns_av_sigmaI/netI 0.0427
_diffrn_reflns_limit_h_max 14
_diffrn_reflns_limit_h_min -14
_diffrn_reflns_limit_k_max 14
_diffrn_reflns_limit_k_min -15
_diffrn_reflns_limit_l_max 11
_diffrn_reflns_limit_l_min -11
_diffrn_reflns_number 11683
_diffrn_reflns_theta_full 30.83
_diffrn_reflns_theta_max 30.83
_diffrn_reflns_theta_min 2.22
_exptl_absorpt_coefficient_mu 25.414
_exptl_absorpt_correction_T_max 0.3631
_exptl_absorpt_correction_T_min 0.1855
_exptl_crystal_density_diffrn 5.476
_exptl_crystal_density_method 'not measured'
_exptl_crystal_F_000 1054
_exptl_crystal_size_max 0.10
_exptl_crystal_size_mid 0.07
_exptl_crystal_size_min 0.05
_refine_diff_density_max 2.649
_refine_diff_density_min -1.831
_refine_diff_density_rms 0.331
_refine_ls_abs_structure_details 'Flack H D (1983), Acta Cryst. A39, 876-881'
_refine_ls_abs_structure_Flack 0.03(3)
_refine_ls_extinction_method none
_refine_ls_goodness_of_fit_ref 1.097
_refine_ls_hydrogen_treatment mixed
_refine_ls_matrix_type full
_refine_ls_number_parameters 50
_refine_ls_number_reflns 1770
_refine_ls_number_restraints 1
_refine_ls_restrained_S_all 1.097
_refine_ls_R_factor_all 0.0423
_refine_ls_R_factor_gt 0.0344
_refine_ls_shift/su_max 0.000
_refine_ls_shift/su_mean 0.000
_refine_ls_structure_factor_coef Fsqd
_refine_ls_weighting_details 'calc w=1/[\s^2^(Fo^2^)+(0.0105P)^2^+9.6787P] where P=(Fo^2^+2Fc^2^)/3'
_refine_ls_weighting_scheme calc
_refine_ls_wR_factor_gt 0.0647
_refine_ls_wR_factor_ref 0.0671
_reflns_number_gt 1587
_reflns_number_total 1770
_reflns_threshold_expression >2sigma(I)
_cod_data_source_file ic051899usup2.cif
_cod_data_source_block a206b
_cod_database_code 4331932

loop_
_symmetry_equiv_pos_as_xyz
'x, y, z'
'-y, x-y, z'
'-x+y, -x, z'
'-y, -x, z'
'-x+y, y, z'
'x, x-y, z'

loop_
_atom_site_label
_atom_site_type_symbol
_atom_site_fract_x
_atom_site_fract_y
_atom_site_fract_z
_atom_site_U_iso_or_equiv
_atom_site_adp_type
_atom_site_occupancy
_atom_site_symmetry_multiplicity
_atom_site_calc_flag
_atom_site_refinement_flags
Eu1 Eu -0.13593(4) 0.13593(4) 0.61082(9) 0.01804(16) Uani 1 2 d S
Eu2 Eu 0.3333 0.6667 0.5356(2) 0.0229(3) Uani 1 6 d S
Eu3 Eu -0.53385(4) 0.53385(4) 1.14057(12) 0.02642(19) Uani 1 2 d S
Eu4 Eu 0.0000 0.0000 1.21148(16) 0.0191(3) Uani 1 6 d S
I1 I 0.13092(5) -0.13092(5) -0.08967(13) 0.0231(2) Uani 1 2 d S
I2 I -0.20315(6) 0.20315(6) 0.21507(15) 0.0294(2) Uani 1 2 d S
I3 I -0.48217(6) 0.48217(6) -0.32745(19) 0.0348(3) Uani 1 2 d S
N1 N 0.2296(7) -0.2296(7) -0.6763(18) 0.022(3) Uiso 1 2 d S
N2 N 0.1046(7) -0.1046(7) -0.5586(15) 0.016(3) Uiso 1 2 d S
N3 N 0.3333 0.6667 1.007(4) 0.037(7) Uiso 1 6 d S
C1 C 0.1633(8) -0.1633(8) -0.613(2) 0.016(2) Uiso 1 2 d S
C2 C 0.3333 0.6667 0.870(3) 0.019(5) Uiso 1 6 d S

loop_
_atom_site_aniso_label
_atom_site_aniso_U_11
_atom_site_aniso_U_22
_atom_site_aniso_U_33
_atom_site_aniso_U_23
_atom_site_aniso_U_13
_atom_site_aniso_U_12
Eu1 0.0152(2) 0.0152(2) 0.0236(4) -0.00140(16) 0.00140(16) 0.0074(3)
Eu2 0.0237(4) 0.0237(4) 0.0214(8) 0.000 0.000 0.0119(2)
Eu3 0.0201(3) 0.0201(3) 0.0420(5) -0.00162(19) 0.00162(19) 0.0122(3)
Eu4 0.0209(4) 0.0209(4) 0.0155(7) 0.000 0.000 0.0105(2)
I1 0.0249(4) 0.0249(4) 0.0217(5) -0.0004(2) 0.0004(2) 0.0141(4)
I2 0.0231(4) 0.0231(4) 0.0384(6) 0.0023(2) -0.0023(2) 0.0089(4)
I3 0.0189(3) 0.0189(3) 0.0582(8) -0.0058(3) 0.0058(3) 0.0031(4)

loop_
_atom_type_symbol
_atom_type_description
_atom_type_scat_dispersion_real
_atom_type_scat_dispersion_imag
_atom_type_scat_source
C C 0.0033 0.0016 'International Tables Vol C Tables 4.2.6.8 and 6.1.1.4'
N N 0.0061 0.0033 'International Tables Vol C Tables 4.2.6.8 and 6.1.1.4'
I I -0.4742 1.8119 'International Tables Vol C Tables 4.2.6.8 and 6.1.1.4'
Eu Eu -0.1578 3.6682 'International Tables Vol C Tables 4.2.6.8 and 6.1.1.4'

loop_
_geom_angle_atom_site_label_1
_geom_angle_atom_site_label_2
_geom_angle_atom_site_label_3
_geom_angle
_geom_angle_site_symmetry_1
_geom_angle_site_symmetry_3
N2 Eu1 N2 78.9(6) 3_556 2_556
N2 Eu1 I3 158.1(2) 3_556 3_456
N2 Eu1 I3 91.1(3) 2_556 3_456
N2 Eu1 I3 91.1(3) 3_556 2_566
N2 Eu1 I3 158.1(2) 2_556 2_566
I3 Eu1 I3 91.42(4) 3_456 2_566
N2 Eu1 I2 75.6(2) 3_556 .
N2 Eu1 I2 75.6(2) 2_556 .
I3 Eu1 I2 83.13(3) 3_456 .
I3 Eu1 I2 83.13(3) 2_566 .
N2 Eu1 I1 120.9(2) 3_556 2_556
N2 Eu1 I1 74.4(2) 2_556 2_556
I3 Eu1 I1 73.78(3) 3_456 2_556
I3 Eu1 I1 127.03(4) 2_566 2_556
I2 Eu1 I1 141.417(18) . 2_556
N2 Eu1 I1 74.4(2) 3_556 3_556
N2 Eu1 I1 120.9(2) 2_556 3_556
I3 Eu1 I1 127.03(4) 3_456 3_556
I3 Eu1 I1 73.78(3) 2_566 3_556
I2 Eu1 I1 141.417(18) . 3_556
I1 Eu1 I1 76.02(4) 2_556 3_556
N2 Eu1 Eu4 40.6(3) 3_556 1_554
N2 Eu1 Eu4 40.6(3) 2_556 1_554
I3 Eu1 Eu4 122.76(3) 3_456 1_554
I3 Eu1 Eu4 122.76(3) 2_566 1_554
I2 Eu1 Eu4 60.66(3) . 1_554
I1 Eu1 Eu4 107.28(2) 2_556 1_554
I1 Eu1 Eu4 107.28(2) 3_556 1_554
N2 Eu1 Eu1 34.4(2) 3_556 2
N2 Eu1 Eu1 79.0(3) 2_556 2
I3 Eu1 Eu1 161.70(2) 3_456 2
I3 Eu1 Eu1 103.51(2) 2_566 2
I2 Eu1 Eu1 108.81(2) . 2
I1 Eu1 Eu1 88.650(18) 2_556 2
I1 Eu1 Eu1 50.258(17) 3_556 2
Eu4 Eu1 Eu1 57.138(13) 1_554 2
N2 Eu1 Eu1 79.0(3) 3_556 3
N2 Eu1 Eu1 34.4(2) 2_556 3
I3 Eu1 Eu1 103.51(2) 3_456 3
I3 Eu1 Eu1 161.70(2) 2_566 3
I2 Eu1 Eu1 108.81(2) . 3
I1 Eu1 Eu1 50.258(17) 2_556 3
I1 Eu1 Eu1 88.650(18) 3_556 3
Eu4 Eu1 Eu1 57.138(13) 1_554 3
Eu1 Eu1 Eu1 60.0 2 3
N1 Eu2 N1 81.8(5) 1_566 2_556
N1 Eu2 N1 81.8(5) 1_566 3_666
N1 Eu2 N1 81.8(5) 2_556 3_666
N1 Eu2 C2 130.9(3) 1_566 .
N1 Eu2 C2 130.9(3) 2_556 .
N1 Eu2 C2 130.9(3) 3_666 .
N1 Eu2 I3 80.53(17) 1_566 2_676
N1 Eu2 I3 156.6(3) 2_556 2_676
N1 Eu2 I3 80.53(17) 3_666 2_676
C2 Eu2 I3 72.55(3) . 2_676
N1 Eu2 I3 80.53(17) 1_566 3_456
N1 Eu2 I3 80.53(17) 2_556 3_456
N1 Eu2 I3 156.6(3) 3_666 3_456
C2 Eu2 I3 72.55(3) . 3_456
I3 Eu2 I3 111.42(3) 2_676 3_456
N1 Eu2 I3 156.6(3) 1_566 1_656
N1 Eu2 I3 80.53(17) 2_556 1_656
N1 Eu2 I3 80.53(17) 3_666 1_656
C2 Eu2 I3 72.55(3) . 1_656
I3 Eu2 I3 111.42(3) 2_676 1_656
I3 Eu2 I3 111.42(3) 3_456 1_656
N1 Eu2 Eu3 41.62(18) 1_566 3_454
N1 Eu2 Eu3 41.62(18) 2_556 3_454
N1 Eu2 Eu3 87.6(3) 3_666 3_454
C2 Eu2 Eu3 141.55(2) . 3_454
I3 Eu2 Eu3 122.10(3) 2_676 3_454
I3 Eu2 Eu3 68.99(3) 3_456 3_454
I3 Eu2 Eu3 122.10(3) 1_656 3_454
N1 Eu2 Eu3 41.62(18) 1_566 2_674
N1 Eu2 Eu3 87.6(3) 2_556 2_674
N1 Eu2 Eu3 41.62(18) 3_666 2_674
C2 Eu2 Eu3 141.55(2) . 2_674
I3 Eu2 Eu3 68.99(3) 2_676 2_674
I3 Eu2 Eu3 122.10(3) 3_456 2_674
I3 Eu2 Eu3 122.10(3) 1_656 2_674
Eu3 Eu2 Eu3 65.17(3) 3_454 2_674
N1 Eu2 Eu3 87.6(3) 1_566 1_654
N1 Eu2 Eu3 41.62(18) 2_556 1_654
N1 Eu2 Eu3 41.62(18) 3_666 1_654
C2 Eu2 Eu3 141.55(2) . 1_654
I3 Eu2 Eu3 122.10(3) 2_676 1_654
I3 Eu2 Eu3 122.10(3) 3_456 1_654
I3 Eu2 Eu3 68.99(3) 1_656 1_654
Eu3 Eu2 Eu3 65.17(3) 3_454 1_654
Eu3 Eu2 Eu3 65.17(3) 2_674 1_654
N1 Eu3 N1 77.4(6) 3_567 2_457
N1 Eu3 N3 72.1(5) 3_567 1_455
N1 Eu3 N3 72.1(5) 2_457 1_455
N1 Eu3 C2 85.7(4) 3_567 1_455
N1 Eu3 C2 85.7(4) 2_457 1_455
N3 Eu3 C2 17.7(6) 1_455 1_455
N1 Eu3 I2 86.4(3) 3_567 2_566
N1 Eu3 I2 136.5(3) 2_457 2_566
N3 Eu3 I2 139.92(12) 1_455 2_566
C2 Eu3 I2 133.48(18) 1_455 2_566
N1 Eu3 I2 136.5(3) 3_567 3_456
N1 Eu3 I2 86.4(3) 2_457 3_456
N3 Eu3 I2 139.92(12) 1_455 3_456
C2 Eu3 I2 133.48(18) 1_455 3_456
I2 Eu3 I2 78.07(4) 2_566 3_456
N1 Eu3 I1 135.3(3) 3_567 2_456
N1 Eu3 I1 68.4(3) 2_457 2_456
N3 Eu3 I1 70.7(2) 1_455 2_456
C2 Eu3 I1 64.45(11) 1_455 2_456
I2 Eu3 I1 138.25(3) 2_566 2_456
I2 Eu3 I1 70.04(3) 3_456 2_456
N1 Eu3 I1 68.4(3) 3_567 3_566
N1 Eu3 I1 135.3(3) 2_457 3_566
N3 Eu3 I1 70.7(2) 1_455 3_566
C2 Eu3 I1 64.45(11) 1_455 3_566
I2 Eu3 I1 70.04(3) 2_566 3_566
I2 Eu3 I1 138.25(3) 3_456 3_566
I1 Eu3 I1 119.38(4) 2_456 3_566
N1 Eu3 I3 131.7(3) 3_567 1_556
N1 Eu3 I3 131.7(3) 2_457 1_556
N3 Eu3 I3 81.6(5) 1_455 1_556
C2 Eu3 I3 63.9(3) 1_455 1_556
I2 Eu3 I3 88.83(3) 2_566 1_556
I2 Eu3 I3 88.83(3) 3_456 1_556
I1 Eu3 I3 64.83(2) 2_456 1_556
I1 Eu3 I3 64.83(2) 3_566 1_556
N1 Eu3 Eu2 39.3(3) 3_567 1_456
N1 Eu3 Eu2 39.3(3) 2_457 1_456
N3 Eu3 Eu2 74.6(5) 1_455 1_456
C2 Eu3 Eu2 92.3(3) 1_455 1_456
I2 Eu3 Eu2 109.42(3) 2_566 1_456
I2 Eu3 Eu2 109.42(3) 3_456 1_456
I1 Eu3 Eu2 106.21(2) 2_456 1_456
I1 Eu3 Eu2 106.21(2) 3_566 1_456
I3 Eu3 Eu2 156.17(3) 1_556 1_456
N1 Eu3 Eu3 36.8(2) 3_567 2_575
N1 Eu3 Eu3 79.9(3) 2_457 2_575
N3 Eu3 Eu3 37.1(3) 1_455 2_575
C2 Eu3 Eu3 49.0(3) 1_455 2_575
I2 Eu3 Eu3 109.89(2) 2_566 2_575
I2 Eu3 Eu3 165.94(2) 3_456 2_575
I1 Eu3 Eu3 107.267(16) 2_456 2_575
I1 Eu3 Eu3 55.496(16) 3_566 2_575
I3 Eu3 Eu3 102.625(19) 1_556 2_575
Eu2 Eu3 Eu3 57.415(16) 1_456 2_575
N1 Eu3 Eu3 79.9(3) 3_567 3_355
N1 Eu3 Eu3 36.8(2) 2_457 3_355
N3 Eu3 Eu3 37.1(3) 1_455 3_355
C2 Eu3 Eu3 49.0(3) 1_455 3_355
I2 Eu3 Eu3 165.94(2) 2_566 3_355
I2 Eu3 Eu3 109.89(2) 3_456 3_355
I1 Eu3 Eu3 55.496(16) 2_456 3_355
I1 Eu3 Eu3 107.267(16) 3_566 3_355
I3 Eu3 Eu3 102.625(19) 1_556 3_355
Eu2 Eu3 Eu3 57.415(16) 1_456 3_355
Eu3 Eu3 Eu3 60.0 2_575 3_355
N2 Eu4 N2 78.7(4) 2_557 1_557
N2 Eu4 N2 78.7(4) 2_557 3_557
N2 Eu4 N2 78.7(4) 1_557 3_557
N2 Eu4 I1 137.52(10) 2_557 3_556
N2 Eu4 I1 137.52(11) 1_557 3_556
N2 Eu4 I1 87.2(3) 3_557 3_556
N2 Eu4 I1 137.52(10) 2_557 1_556
N2 Eu4 I1 87.2(3) 1_557 1_556
N2 Eu4 I1 137.52(10) 3_557 1_556
I1 Eu4 I1 76.69(4) 3_556 1_556
N2 Eu4 I1 87.2(3) 2_557 2_556
N2 Eu4 I1 137.52(11) 1_557 2_556
N2 Eu4 I1 137.52(10) 3_557 2_556
I1 Eu4 I1 76.69(4) 3_556 2_556
I1 Eu4 I1 76.69(4) 1_556 2_556
N2 Eu4 I2 68.21(10) 2_557 3_556
N2 Eu4 I2 68.21(10) 1_557 3_556
N2 Eu4 I2 136.6(3) 3_557 3_556
I1 Eu4 I2 136.19(5) 3_556 3_556
I1 Eu4 I2 69.331(18) 1_556 3_556
I1 Eu4 I2 69.331(18) 2_556 3_556
N2 Eu4 I2 136.6(3) 2_557 2_556
N2 Eu4 I2 68.21(10) 1_557 2_556
N2 Eu4 I2 68.21(10) 3_557 2_556
I1 Eu4 I2 69.331(18) 3_556 2_556
I1 Eu4 I2 69.331(18) 1_556 2_556
I1 Eu4 I2 136.19(5) 2_556 2_556
I2 Eu4 I2 119.994(1) 3_556 2_556
N2 Eu4 I2 68.21(10) 2_557 1_556
N2 Eu4 I2 136.6(3) 1_557 1_556
N2 Eu4 I2 68.21(10) 3_557 1_556
I1 Eu4 I2 69.331(18) 3_556 1_556
I1 Eu4 I2 136.19(5) 1_556 1_556
I1 Eu4 I2 69.331(18) 2_556 1_556
I2 Eu4 I2 119.994(1) 3_556 1_556
I2 Eu4 I2 119.994(1) 2_556 1_556
N2 Eu4 Eu1 40.51(15) 2_557 3_556
N2 Eu4 Eu1 40.51(15) 1_557 3_556
N2 Eu4 Eu1 85.9(3) 3_557 3_556
I1 Eu4 Eu1 173.04(4) 3_556 3_556
I1 Eu4 Eu1 108.623(18) 1_556 3_556
I1 Eu4 Eu1 108.623(18) 2_556 3_556
I2 Eu4 Eu1 50.77(2) 3_556 3_556
I2 Eu4 Eu1 107.90(3) 2_556 3_556
I2 Eu4 Eu1 107.90(3) 1_556 3_556
N2 Eu4 Eu1 40.51(15) 2_557 1_556
N2 Eu4 Eu1 85.9(3) 1_557 1_556
N2 Eu4 Eu1 40.51(15) 3_557 1_556
I1 Eu4 Eu1 108.623(18) 3_556 1_556
I1 Eu4 Eu1 173.04(4) 1_556 1_556
I1 Eu4 Eu1 108.623(18) 2_556 1_556
I2 Eu4 Eu1 107.90(3) 3_556 1_556
I2 Eu4 Eu1 107.90(3) 2_556 1_556
I2 Eu4 Eu1 50.77(2) 1_556 1_556
Eu1 Eu4 Eu1 65.72(3) 3_556 1_556
N2 Eu4 Eu1 85.9(3) 2_557 2_556
N2 Eu4 Eu1 40.51(15) 1_557 2_556
N2 Eu4 Eu1 40.51(15) 3_557 2_556
I1 Eu4 Eu1 108.623(18) 3_556 2_556
I1 Eu4 Eu1 108.623(18) 1_556 2_556
I1 Eu4 Eu1 173.04(4) 2_556 2_556
I2 Eu4 Eu1 107.90(3) 3_556 2_556
I2 Eu4 Eu1 50.77(2) 2_556 2_556
I2 Eu4 Eu1 107.90(3) 1_556 2_556
Eu1 Eu4 Eu1 65.72(3) 3_556 2_556
Eu1 Eu4 Eu1 65.72(3) 1_556 2_556
Eu4 I1 Eu1 103.62(3) 1_554 2_554
Eu4 I1 Eu1 103.62(3) 1_554 3_554
Eu1 I1 Eu1 79.48(3) 2_554 3_554
Eu4 I1 Eu3 98.33(3) 1_554 2_664
Eu1 I1 Eu3 157.20(3) 2_554 2_664
Eu1 I1 Eu3 101.392(18) 3_554 2_664
Eu4 I1 Eu3 98.33(3) 1_554 3_444
Eu1 I1 Eu3 101.392(18) 2_554 3_444
Eu1 I1 Eu3 157.20(3) 3_554 3_444
Eu3 I1 Eu3 69.01(3) 2_664 3_444
Eu3 I2 Eu3 151.89(5) 2_564 3_454
Eu3 I2 Eu1 103.05(3) 2_564 .
Eu3 I2 Eu1 103.05(3) 3_454 .
Eu3 I2 Eu4 99.55(2) 2_564 1_554
Eu3 I2 Eu4 99.55(2) 3_454 1_554
Eu1 I2 Eu4 68.57(3) . 1_554
Eu1 I3 Eu1 143.40(4) 3_454 2_564
Eu1 I3 Eu2 102.83(3) 3_454 1_454
Eu1 I3 Eu2 102.83(3) 2_564 1_454
Eu1 I3 Eu3 102.16(3) 3_454 1_554
Eu1 I3 Eu3 102.16(3) 2_564 1_554
Eu2 I3 Eu3 92.83(4) 1_454 1_554
C1 N1 Eu2 117.2(11) . 1_544
C1 N1 Eu3 116.3(5) . 3_443
Eu2 N1 Eu3 99.0(3) 1_544 3_443
C1 N1 Eu3 116.3(5) . 2_663
Eu2 N1 Eu3 99.0(3) 1_544 2_663
Eu3 N1 Eu3 106.4(5) 3_443 2_663
C1 N2 Eu1 115.0(5) . 3_554
C1 N2 Eu1 115.0(5) . 2_554
Eu1 N2 Eu1 111.2(4) 3_554 2_554
C1 N2 Eu4 115.6(12) . 1_553
Eu1 N2 Eu4 98.9(3) 3_554 1_553
Eu1 N2 Eu4 98.9(3) 2_554 1_553
C2 N3 Eu3 113.0(5) . 2_675
C2 N3 Eu3 113.0(5) . 3_455
Eu3 N3 Eu3 105.7(6) 2_675 3_455
C2 N3 Eu3 113.0(5) . 1_655
Eu3 N3 Eu3 105.7(6) 2_675 1_655
Eu3 N3 Eu3 105.7(6) 3_455 1_655
N2 C1 N1 179.5(19) . .
N3 C2 Eu2 180.000(15) . .
N3 C2 Eu3 49.2(3) . 2_675
Eu2 C2 Eu3 130.8(3) . 2_675
N3 C2 Eu3 49.2(3) . 3_455
Eu2 C2 Eu3 130.8(3) . 3_455
Eu3 C2 Eu3 82.0(5) 2_675 3_455
N3 C2 Eu3 49.2(3) . 1_655
Eu2 C2 Eu3 130.8(3) . 1_655
Eu3 C2 Eu3 82.0(5) 2_675 1_655
Eu3 C2 Eu3 82.0(5) 3_455 1_655

loop_
_geom_bond_atom_site_label_1
_geom_bond_atom_site_label_2
_geom_bond_distance
_geom_bond_site_symmetry_2
Eu1 N2 2.622(7) 3_556
Eu1 N2 2.622(7) 2_556
Eu1 I3 3.3100(7) 3_456
Eu1 I3 3.3100(7) 2_566
Eu1 I2 3.3189(14) .
Eu1 I1 3.3847(10) 2_556
Eu1 I1 3.3847(10) 3_556
Eu1 Eu4 3.9881(13) 1_554
Eu1 Eu1 4.3279(13) 2
Eu1 Eu1 4.3279(13) 3
Eu2 N1 2.520(14) 1_566
Eu2 N1 2.520(14) 2_556
Eu2 N1 2.520(14) 3_666
Eu2 C2 2.60(3) .
Eu2 I3 3.5551(13) 2_676
Eu2 I3 3.5551(13) 3_456
Eu2 I3 3.5551(13) 1_656
Eu2 Eu3 3.9260(16) 3_454
Eu2 Eu3 3.9260(16) 2_674
Eu2 Eu3 3.9260(16) 1_654
Eu3 N1 2.641(8) 3_567
Eu3 N1 2.641(8) 2_457
Eu3 N3 2.653(11) 1_455
Eu3 C2 3.223(17) 1_455
Eu3 I2 3.2907(8) 2_566
Eu3 I2 3.2907(8) 3_456
Eu3 I1 3.7326(10) 2_456
Eu3 I1 3.7326(10) 3_566
Eu3 I3 3.7646(17) 1_556
Eu3 Eu2 3.9260(16) 1_456
Eu3 Eu3 4.2288(15) 2_575
Eu3 Eu3 4.2288(15) 3_355
Eu4 N2 2.627(13) 2_557
Eu4 N2 2.627(12) 1_557
Eu4 N2 2.627(13) 3_557
Eu4 I1 3.3594(14) 3_556
Eu4 I1 3.3594(14) 1_556
Eu4 I1 3.3594(14) 2_556
Eu4 I2 3.7345(12) 3_556
Eu4 I2 3.7345(12) 2_556
Eu4 I2 3.7345(12) 1_556
Eu4 Eu1 3.9881(13) 3_556
Eu4 Eu1 3.9881(13) 1_556
Eu4 Eu1 3.9881(13) 2_556
I1 Eu4 3.3594(14) 1_554
I1 Eu1 3.3847(10) 2_554
I1 Eu1 3.3847(10) 3_554
I1 Eu3 3.7326(10) 2_664
I1 Eu3 3.7326(10) 3_444
I2 Eu3 3.2908(8) 2_564
I2 Eu3 3.2907(8) 3_454
I2 Eu4 3.7345(12) 1_554
I3 Eu1 3.3100(7) 3_454
I3 Eu1 3.3100(7) 2_564
I3 Eu2 3.5551(13) 1_454
I3 Eu3 3.7646(17) 1_554
N1 C1 1.316(19) .
N1 Eu2 2.520(14) 1_544
N1 Eu3 2.641(8) 3_443
N1 Eu3 2.641(8) 2_663
N2 C1 1.158(19) .
N2 Eu1 2.622(7) 3_554
N2 Eu1 2.622(7) 2_554
N2 Eu4 2.627(12) 1_553
N3 C2 1.07(3) .
N3 Eu3 2.653(11) 2_675
N3 Eu3 2.653(11) 3_455
N3 Eu3 2.653(11) 1_655
C2 Eu3 3.223(17) 2_675
C2 Eu3 3.223(17) 3_455
C2 Eu3 3.223(17) 1_655
